data_2009122
loop_
_publ_author_name
'\,Samil I\,s\?ik'
'Sema \"Ozt\"urk'
'Hoong-Kun Fun'
'Erbil A\~gar'
'Selami \,Sa\,smaz'

_publ_section_title
;
 10,11-Dibromo-3,6-ditosyl-3,6-diazabicyclo[6.4.0]dodeca-1(8),9,11-triene
;
_journal_issue 11
_journal_name_full 'Acta Crystallographica Section C'
_journal_page_first 1850
_journal_page_last 1852
_journal_paper_doi 10.1107/S0108270199010136
_journal_volume 55
_journal_year 1999
_chemical_formula_sum 'C24 H24 Br2 N2 O4 S2'
_chemical_formula_weight 628.39
_chemical_name_systematic
;
10,11-Dibromo-3,6-ditosyl-3,6-diazabicyclo[6.4.0]dodeca-1(8),9,11-triene
;
_space_group_IT_number 92
_symmetry_cell_setting tetragonal
_symmetry_space_group_name_Hall 'P 4abw 2nw'
_symmetry_space_group_name_H-M 'P 41 21 2'
_audit_creation_method SHELXL97
_cell_angle_alpha 90.00
_cell_angle_beta 90.00
_cell_angle_gamma 90.00
_cell_formula_units_Z 4
_cell_length_a 10.44750(10)
_cell_length_b 10.44750(10)
_cell_length_c 22.8183(2)
_cell_measurement_reflns_used 7264
_cell_measurement_temperature 293(2)
_cell_measurement_theta_max 33.20
_cell_measurement_theta_min 2.64
_cell_volume 2490.62(4)
_computing_cell_refinement 'SAINT (Siemens, 1996)'
_computing_data_collection 'SMART (Siemens, 1996)'
_computing_data_reduction SAINT
_computing_molecular_graphics 'SHELXTL (Sheldrick, 1995)'
_computing_publication_material 'SHELXTL and PARST (Nardelli, 1995)'
_computing_structure_refinement 'SHELXL97 (Sheldrick, 1997)'
_computing_structure_solution 'SHELXS86 (Sheldrick, 1990)'
_diffrn_ambient_temperature 293(2)
_diffrn_detector_area_resol_mean 8.33
_diffrn_measured_fraction_theta_full 0.994
_diffrn_measured_fraction_theta_max 0.994
_diffrn_measurement_device_type 'Siemens SMART CCD area-detector'
_diffrn_measurement_method '\w scans'
_diffrn_radiation_monochromator graphite
_diffrn_radiation_source 'fine-focus sealed tube'
_diffrn_radiation_type MoK\a
_diffrn_radiation_wavelength 0.71073
_diffrn_reflns_av_R_equivalents 0.068
_diffrn_reflns_av_sigmaI/netI 0.068
_diffrn_reflns_limit_h_max 16
_diffrn_reflns_limit_h_min -14
_diffrn_reflns_limit_k_max 14
_diffrn_reflns_limit_k_min -16
_diffrn_reflns_limit_l_max 34
_diffrn_reflns_limit_l_min -26
_diffrn_reflns_number 22912
_diffrn_reflns_theta_full 33.18
_diffrn_reflns_theta_max 33.18
_diffrn_reflns_theta_min 2.64
_diffrn_standards_decay_% negligible
_exptl_absorpt_coefficient_mu 3.46
_exptl_absorpt_correction_T_max 0.501
_exptl_absorpt_correction_T_min 0.325
_exptl_absorpt_correction_type 'empirical using SADABS (Sheldrick, 1996)'
_exptl_crystal_colour colourless
_exptl_crystal_density_diffrn 1.676
_exptl_crystal_density_method 'not measured'
_exptl_crystal_description prismatic
_exptl_crystal_F_000 1264
_exptl_crystal_size_max 0.38
_exptl_crystal_size_mid 0.20
_exptl_crystal_size_min 0.20
_refine_diff_density_max 0.39
_refine_diff_density_min -0.34
_refine_ls_abs_structure_details 'Flack (1983)'
_refine_ls_abs_structure_Flack 0.003(8)
_refine_ls_extinction_coef 0.0001(5)
_refine_ls_extinction_method 'SHELXL97 (Sheldrick, 1997)'
_refine_ls_goodness_of_fit_ref 1.010
_refine_ls_hydrogen_treatment mixed
_refine_ls_matrix_type full
_refine_ls_number_parameters 191
_refine_ls_number_reflns 4721
_refine_ls_number_restraints 2
_refine_ls_restrained_S_all 1.010
_refine_ls_R_factor_all 0.128
_refine_ls_R_factor_gt 0.060
_refine_ls_shift/su_max <0.001
_refine_ls_shift/su_mean 0.000
_refine_ls_structure_factor_coef Fsqd
_refine_ls_weighting_details 'calc w = 1/[\s^2^(Fo^2^)+(0.0464P)^2^+3.5783P] where P=(Fo^2^+2Fc^2^)/3'
_refine_ls_weighting_scheme calc
_refine_ls_wR_factor_ref 0.141
_reflns_number_gt 2635
_reflns_number_total 4721
_reflns_threshold_expression I>2\s(I)
_cod_data_source_file fr1214.cif
_cod_data_source_block I
_cod_database_code 2009122

loop_
_symmetry_equiv_pos_as_xyz
'x, y, z'
'-x, -y, z+1/2'
'-y+1/2, x+1/2, z+1/4'
'y+1/2, -x+1/2, z+3/4'
'-x+1/2, y+1/2, -z+1/4'
'x+1/2, -y+1/2, -z+3/4'
'y, x, -z'
'-y, -x, -z+1/2'

loop_
_atom_site_label
_atom_site_fract_x
_atom_site_fract_y
_atom_site_fract_z
_atom_site_U_iso_or_equiv
_atom_site_adp_type
_atom_site_calc_flag
_atom_site_refinement_flags
_atom_site_occupancy
_atom_site_disorder_assembly
_atom_site_disorder_group
_atom_site_type_symbol
Br1 .04476(6) .15878(5) .06404(3) .05399(19) Uani d . 1 . . Br
N1 -.4179(4) -.2432(4) .02261(17) .0391(9) Uani d . 1 . . N
S1 -.52505(13) -.14329(13) -.00104(5) .0448(3) Uani d . 1 . . S
O1 -.4703(4) -.0186(4) .0037(2) .0677(12) Uani d . 1 . . O
O2 -.5668(4) -.1908(5) -.05674(15) .0710(13) Uani d . 1 . . O
C1 -.4507(5) -.3791(5) .0235(2) .0422(11) Uani d . 1 . . C
C2 -.3106(5) -.1995(6) .0588(2) .0430(12) Uani d . 1 . . C
C3 -.1964(4) -.1456(5) .02582(19) .0362(10) Uani d . 1 . . C
C4 -.1373(4) -.0399(5) .05092(19) .0395(10) Uani d . 1 . . C
C5 -.0310(5) .0173(4) .0257(2) .0373(10) Uani d . 1 . . C
C6 -.6547(5) -.1560(5) .04804(18) .0367(9) Uani d . 1 . . C
C7 -.6507(6) -.0914(5) .1012(2) .0453(12) Uani d . 1 . . C
C8 -.7480(6) -.1090(5) .1410(2) .0484(13) Uani d . 1 . . C
C9 -.8495(5) -.1915(5) .1297(2) .0446(12) Uani d . 1 . . C
C10 -.8521(5) -.2535(5) .0757(2) .0495(12) Uani d D 1 . . C
C11 -.7564(5) -.2365(6) .0352(2) .0473(12) Uani d D 1 . . C
C12 -.9534(6) -.2136(6) .1736(3) .0686(18) Uani d . 1 . . C
H12A -.9231 -.2706 .2035 .103 Uiso calc R 1 . . H
H12B -1.0263 -.2508 .1545 .103 Uiso calc R 1 . . H
H12C -.9775 -.1335 .1911 .103 Uiso calc R 1 . . H
H1A -.547(4) -.392(4) .0182(18) .026(11) Uiso d . 1 . . H
H1B -.421(6) -.414(6) .057(3) .060(18) Uiso d . 1 . . H
H2A -.282(5) -.263(6) .080(2) .044(16) Uiso d . 1 . . H
H2B -.344(5) -.131(6) .086(2) .055(16) Uiso d . 1 . . H
H4 -.173(5) .003(5) .087(2) .051(15) Uiso d . 1 . . H
H7 -.582(6) -.033(6) .109(3) .059(17) Uiso d . 1 . . H
H8 -.748(5) -.073(5) .177(2) .053(15) Uiso d . 1 . . H
H10 -.921(4) -.306(5) .067(3) .08(2) Uiso d D 1 . . H
H11 -.762(7) -.283(6) .0008(19) .09(2) Uiso d D 1 . . H

loop_
_atom_site_aniso_label
_atom_site_aniso_U_11
_atom_site_aniso_U_22
_atom_site_aniso_U_33
_atom_site_aniso_U_12
_atom_site_aniso_U_13
_atom_site_aniso_U_23
Br1 .0590(4) .0472(3) .0558(3) -.0123(3) -.0088(3) -.0070(3)
N1 .034(2) .040(2) .043(2) -.0009(17) .0025(16) -.0037(17)
S1 .0484(7) .0493(7) .0368(6) .0085(6) .0105(5) .0056(5)
O1 .072(3) .044(2) .088(3) .007(2) .034(3) .014(2)
O2 .070(3) .111(4) .0314(19) .022(3) .0021(18) .002(2)
C1 .040(3) .036(2) .051(3) -.001(2) .005(2) -.004(2)
C2 .045(3) .052(3) .033(2) -.009(2) .003(2) -.007(2)
C3 .039(2) .039(2) .032(2) .000(2) .0001(17) -.0007(19)
C4 .040(2) .043(3) .036(2) .001(2) -.0015(18) -.004(2)
C5 .038(2) .035(2) .039(2) -.0019(19) -.0084(19) -.0020(18)
C6 .042(2) .036(2) .032(2) .010(2) .0014(18) .0031(18)
C7 .055(3) .037(3) .044(3) .000(3) .004(2) -.005(2)
C8 .064(3) .044(3) .037(3) .007(3) .010(2) -.005(2)
C9 .045(3) .039(3) .050(3) .011(2) .008(2) .010(2)
C10 .040(3) .052(3) .057(3) .006(3) -.001(2) -.003(2)
C11 .044(3) .057(3) .041(3) .013(2) -.005(2) -.007(2)
C12 .074(4) .063(4) .069(4) .000(3) .029(4) .003(3)

loop_
_atom_type_symbol
_atom_type_description
_atom_type_scat_dispersion_real
_atom_type_scat_dispersion_imag
_atom_type_scat_source
C C 0.0033 0.0016 'International Tables Vol C Tables 4.2.6.8 and 6.1.1.4'
H H 0.0000 0.0000 'International Tables Vol C Tables 4.2.6.8 and 6.1.1.4'
N N 0.0061 0.0033 'International Tables Vol C Tables 4.2.6.8 and 6.1.1.4'
O O 0.0106 0.0060 'International Tables Vol C Tables 4.2.6.8 and 6.1.1.4'
S S 0.1246 0.1234 'International Tables Vol C Tables 4.2.6.8 and 6.1.1.4'
Br Br -0.2901 2.4595 'International Tables Vol C Tables 4.2.6.8 and 6.1.1.4'

loop_
_geom_angle_atom_site_label_1
_geom_angle_atom_site_label_2
_geom_angle_atom_site_label_3
_geom_angle_site_symmetry_1
_geom_angle_site_symmetry_3
_geom_angle
_geom_angle_publ_flag
C1 N1 C2 . . 118.3(4) ?
C1 N1 S1 . . 117.9(3) ?
C2 N1 S1 . . 121.0(4) ?
O1 S1 O2 . . 120.4(3) yes
O1 S1 N1 . . 106.6(3) yes
O2 S1 N1 . . 106.4(2) yes
O1 S1 C6 . . 109.2(2) ?
O2 S1 C6 . . 107.7(2) ?
N1 S1 C6 . . 105.7(2) ?
N1 C1 C1 . 7 110.8(3) ?
N1 C1 H1A . . 111(2) ?
C1 C1 H1A 7 . 110(2) ?
N1 C1 H1B . . 109(4) ?
C1 C1 H1B 7 . 104(4) ?
H1A C1 H1B . . 112(4) ?
N1 C2 C3 . . 116.0(4) ?
N1 C2 H2A . . 110(4) ?
C3 C2 H2A . . 106(4) ?
N1 C2 H2B . . 108(3) ?
C3 C2 H2B . . 108(3) ?
H2A C2 H2B . . 108(5) ?
C4 C3 C3 . 7 118.8(3) ?
C4 C3 C2 . . 116.1(4) ?
C3 C3 C2 7 . 125.1(3) ?
C5 C4 C3 . . 121.8(4) ?
C5 C4 H4 . . 117(3) ?
C3 C4 H4 . . 122(3) ?
C5 C5 C4 7 . 119.4(3) ?
C5 C5 Br1 7 . 121.92(15) ?
C4 C5 Br1 . . 118.7(3) ?
C11 C6 C7 . . 120.2(5) ?
C11 C6 S1 . . 120.0(4) ?
C7 C6 S1 . . 119.7(4) ?
C8 C7 C6 . . 119.4(5) ?
C8 C7 H7 . . 121(4) ?
C6 C7 H7 . . 120(4) ?
C7 C8 C9 . . 121.5(5) ?
C7 C8 H8 . . 123(4) ?
C9 C8 H8 . . 115(4) ?
C8 C9 C10 . . 117.9(5) ?
C8 C9 C12 . . 121.6(5) yes
C10 C9 C12 . . 120.5(5) ?
C11 C10 C9 . . 121.4(6) ?
C11 C10 H10 . . 120(4) ?
C9 C10 H10 . . 118(4) ?
C10 C11 C6 . . 119.6(5) ?
C10 C11 H11 . . 117(5) ?
C6 C11 H11 . . 123(5) ?
C9 C12 H12A . . 109.5 ?
C9 C12 H12B . . 109.5 ?
H12A C12 H12B . . 109.5 ?
C9 C12 H12C . . 109.5 ?
H12A C12 H12C . . 109.5 ?
H12B C12 H12C . . 109.5 ?

loop_
_geom_bond_atom_site_label_1
_geom_bond_atom_site_label_2
_geom_bond_site_symmetry_2
_geom_bond_distance
_geom_bond_publ_flag
Br1 C5 . 1.892(4) yes
N1 C1 . 1.461(6) yes
N1 C2 . 1.465(6) yes
N1 S1 . 1.623(4) yes
S1 O1 . 1.427(4) yes
S1 O2 . 1.432(4) yes
S1 C6 . 1.763(5) yes
C1 C1 7 1.508(9) ?
C1 H1A . 1.02(4) ?
C1 H1B . .90(6) ?
C2 C3 . 1.519(7) ?
C2 H2A . .87(6) ?
C2 H2B . 1.02(6) ?
C3 C4 . 1.389(7) ?
C3 C3 7 1.397(9) ?
C4 C5 . 1.386(7) ?
C4 H4 . 1.01(5) ?
C5 C5 7 1.372(9) ?
C6 C11 . 1.386(8) ?
C6 C7 . 1.389(7) ?
C7 C8 . 1.376(8) ?
C7 H7 . .96(6) ?
C8 C9 . 1.391(8) ?
C8 H8 . .91(6) ?
C9 C10 . 1.393(7) ?
C9 C12 . 1.496(7) ?
C10 C11 . 1.373(8) ?
C10 H10 . .92(2) ?
C11 H11 . .93(2) ?
C12 H12A . .9600 ?
C12 H12B . .9600 ?
C12 H12C . .9600 ?

loop_
_geom_hbond_atom_site_label_D
_geom_hbond_atom_site_label_H
_geom_hbond_atom_site_label_A
_geom_hbond_site_symmetry_A
_geom_hbond_distance_DH
_geom_hbond_distance_HA
_geom_hbond_distance_DA
_geom_hbond_angle_DHA
_geom_hbond_publ_flag
C2 H2B O2 3_455 1.01(6) 2.56(5) 3.367(6) 136(4) yes
C10 H10 O1 7_455 0.930(10) 2.57(6) 3.382(7) 147(5) yes
C2 H2B O1 1_555 1.02(6) 2.60(5) 2.818(8) 91(3) no
C11 H11 O2 1_555 0.93(2) 2.61(7) 2.922(7) 99(5) no
C7 H7 O1 1_555 0.96(6) 2.70(5) 3.012(7) 100(4) no
C1 H1A O2 1_555 1.02(4) 2.71(4) 2.950(7) 93(2) no

loop_
_geom_torsion_atom_site_label_1
_geom_torsion_atom_site_label_2
_geom_torsion_atom_site_label_3
_geom_torsion_atom_site_label_4
_geom_torsion_site_symmetry_1
_geom_torsion_site_symmetry_4
_geom_torsion
C1 N1 S1 O1 . . 178.9(4)
C2 N1 S1 O1 . . 18.1(4)
C1 N1 S1 O2 . . -51.5(4)
C2 N1 S1 O2 . . 147.7(4)
C1 N1 S1 C6 . . 62.8(4)
C2 N1 S1 C6 . . -98.0(4)
C2 N1 C1 C1 . 7 -90.5(6)
S1 N1 C1 C1 . 7 108.2(5)
C1 N1 C2 C3 . . 115.8(5)
S1 N1 C2 C3 . . -83.5(5)
N1 C2 C3 C4 . . 141.0(5)
N1 C2 C3 C3 . 7 -41.0(9)
C3 C3 C4 C5 7 . 0.9(8)
C2 C3 C4 C5 . . 179.1(5)
C3 C4 C5 C5 . 7 0.4(8)
C3 C4 C5 Br1 . . -178.7(4)
O1 S1 C6 C11 . . 150.6(4)
O2 S1 C6 C11 . . 18.3(5)
N1 S1 C6 C11 . . -95.1(4)
O1 S1 C6 C7 . . -33.4(5)
O2 S1 C6 C7 . . -165.7(4)
N1 S1 C6 C7 . . 80.9(4)
C11 C6 C7 C8 . . 0.6(8)
S1 C6 C7 C8 . . -175.4(4)
C6 C7 C8 C9 . . 0.9(8)
C7 C8 C9 C10 . . -1.9(8)
C7 C8 C9 C12 . . 178.3(5)
C8 C9 C10 C11 . . 1.5(8)
C12 C9 C10 C11 . . -178.7(5)
C9 C10 C11 C6 . . 0.0(8)
C7 C6 C11 C10 . . -1.0(8)
S1 C6 C11 C10 . . 175.0(4)
